data_7017421
loop_
_publ_author_name
'Garden, Jennifer A.'
'Kennedy, Alan R.'
'Mulvey, Robert E.'
'Robertson, Stuart D.'

_publ_section_title
;
 Neutral zinc, lower-order zincate and higher-order zincate derivatives of
 pyrrole: synthesis and structural characterisation of zinc complexes with
 one, two, three or four pyrrolyl ligands.
;
_journal_issue 44
_journal_name_full 'Dalton transactions (Cambridge, England : 2003)'
_journal_page_first 11945
_journal_page_last 11954
_journal_paper_doi 10.1039/c1dt11430a
_journal_volume 40
_journal_year 2011
_chemical_formula_moiety 'C14 H29 N3 Zn, C4 H5 N'
_chemical_formula_sum 'C18 H34 N4 Zn'
_chemical_formula_weight 371.86
_chemical_name_systematic
;
?
;
_space_group_IT_number 33
_symmetry_cell_setting orthorhombic
_symmetry_space_group_name_Hall 'P 2c -2n'
_symmetry_space_group_name_H-M 'P n a 21'
_atom_sites_solution_hydrogens geom
_atom_sites_solution_primary direct
_atom_sites_solution_secondary difmap
_audit_creation_method SHELXL-97
_cell_angle_alpha 90.00
_cell_angle_beta 90.00
_cell_angle_gamma 90.00
_cell_formula_units_Z 8
_cell_length_a 15.6099(2)
_cell_length_b 9.65630(10)
_cell_length_c 27.2685(4)
_cell_measurement_reflns_used 31347
_cell_measurement_temperature 123(2)
_cell_measurement_theta_max 29.1454
_cell_measurement_theta_min 2.7089
_cell_volume 4110.29(9)
_computing_cell_refinement
;
CrysAlisPro, Oxford Diffraction Ltd.,
Version 1.171.33.66 (release 28-04-2010 CrysAlis171 .NET)
(compiled Apr 28 2010,14:27:37)
;
_computing_data_collection
;
CrysAlisPro, Oxford Diffraction Ltd.,
Version 1.171.33.66 (release 28-04-2010 CrysAlis171 .NET)
(compiled Apr 28 2010,14:27:37)
;
_computing_data_reduction
;
CrysAlisPro, Oxford Diffraction Ltd.,
Version 1.171.33.66 (release 28-04-2010 CrysAlis171 .NET)
(compiled Apr 28 2010,14:27:37)
;
_computing_structure_refinement 'SHELXL-97 (Sheldrick, 1997)'
_computing_structure_solution 'SHELXS-97 (Sheldrick, 1990)'
_diffrn_ambient_temperature 123(2)
_diffrn_measured_fraction_theta_full 0.999
_diffrn_measured_fraction_theta_max 0.962
_diffrn_measurement_device_type 'Xcalibur, Sapphire3, Gemini'
_diffrn_radiation_monochromator graphite
_diffrn_radiation_source 'fine-focus sealed tube'
_diffrn_radiation_type MoK\a
_diffrn_radiation_wavelength 0.71073
_diffrn_reflns_av_R_equivalents 0.0214
_diffrn_reflns_av_sigmaI/netI 0.0236
_diffrn_reflns_limit_h_max 21
_diffrn_reflns_limit_h_min -21
_diffrn_reflns_limit_k_max 12
_diffrn_reflns_limit_k_min -12
_diffrn_reflns_limit_l_max 36
_diffrn_reflns_limit_l_min -36
_diffrn_reflns_number 48155
_diffrn_reflns_theta_full 27.00
_diffrn_reflns_theta_max 29.21
_diffrn_reflns_theta_min 2.71
_exptl_absorpt_coefficient_mu 1.200
_exptl_absorpt_correction_T_max 1.00000
_exptl_absorpt_correction_T_min 0.81230
_exptl_absorpt_correction_type multi-scan
_exptl_absorpt_process_details
;
CrysAlisPro, Oxford Diffraction Ltd.,
Version 1.171.33.66 (release 28-04-2010 CrysAlis171 .NET)
(compiled Apr 28 2010,14:27:37)
Empirical absorption correction using spherical harmonics,
implemented in SCALE3 ABSPACK scaling algorithm.
;
_exptl_crystal_colour colourless
_exptl_crystal_density_diffrn 1.202
_exptl_crystal_density_method 'not measured'
_exptl_crystal_description block
_exptl_crystal_F_000 1600
_exptl_crystal_size_max 0.20
_exptl_crystal_size_mid 0.12
_exptl_crystal_size_min 0.06
_refine_diff_density_max 0.288
_refine_diff_density_min -0.312
_refine_diff_density_rms 0.042
_refine_ls_abs_structure_details 'Flack H D (1983), Acta Cryst. A39, 876-881'
_refine_ls_abs_structure_Flack 0.294(7)
_refine_ls_extinction_method none
_refine_ls_goodness_of_fit_ref 1.010
_refine_ls_hydrogen_treatment mixed
_refine_ls_matrix_type full
_refine_ls_number_parameters 438
_refine_ls_number_reflns 10490
_refine_ls_number_restraints 1
_refine_ls_restrained_S_all 1.010
_refine_ls_R_factor_all 0.0299
_refine_ls_R_factor_gt 0.0241
_refine_ls_shift/su_max 0.002
_refine_ls_shift/su_mean 0.000
_refine_ls_structure_factor_coef Fsqd
_refine_ls_weighting_details 'calc w=1/[\s^2^(Fo^2^)+(0.0354P)^2^+0.0000P] where P=(Fo^2^+2Fc^2^)/3'
_refine_ls_weighting_scheme calc
_refine_ls_wR_factor_gt 0.0564
_refine_ls_wR_factor_ref 0.0573
_reflns_number_gt 9180
_reflns_number_total 10490
_reflns_threshold_expression >2sigma(I)
_cod_data_source_file c1dt11430a.txt
_cod_data_source_block srjg06
_cod_original_sg_symbol_H-M Pna21
_cod_database_code 7017421

loop_
_symmetry_equiv_pos_as_xyz
'x, y, z'
'-x, -y, z+1/2'
'x+1/2, -y+1/2, z'
'-x+1/2, y+1/2, z+1/2'

loop_
_atom_site_label
_atom_site_type_symbol
_atom_site_fract_x
_atom_site_fract_y
_atom_site_fract_z
_atom_site_U_iso_or_equiv
_atom_site_adp_type
_atom_site_occupancy
_atom_site_symmetry_multiplicity
_atom_site_calc_flag
_atom_site_refinement_flags
Zn1 Zn 0.859042(13) 0.23000(2) 0.879110(7) 0.01761(6) Uani 1 1 d .
Zn2 Zn 0.605340(13) 0.76903(2) 0.683922(7) 0.01823(6) Uani 1 1 d .
N1 N 0.79374(9) 0.35766(15) 0.92338(6) 0.0202(3) Uani 1 1 d .
N2 N 0.83140(9) 0.02512(15) 0.90913(7) 0.0224(3) Uani 1 1 d .
N3 N 0.98516(9) 0.19844(15) 0.91202(6) 0.0205(3) Uani 1 1 d .
N4 N 0.66228(11) 0.38461(16) 0.60540(7) 0.0257(3) Uani 1 1 d .
N5 N 0.53985(9) 0.64560(15) 0.63943(6) 0.0198(3) Uani 1 1 d .
N6 N 0.73103(9) 0.80354(15) 0.65090(6) 0.0214(3) Uani 1 1 d .
N7 N 0.57737(9) 0.97692(15) 0.65680(7) 0.0244(3) Uani 1 1 d .
N8 N 0.91536(11) 0.61752(16) 0.95763(7) 0.0291(4) Uani 1 1 d .
C1 C 0.75233(11) 0.4728(2) 0.90632(8) 0.0230(4) Uani 1 1 d .
H1 H 0.7504 0.5006 0.8729 0.028 Uiso 1 1 calc R
C2 C 0.71387(12) 0.5427(2) 0.94448(9) 0.0308(5) Uani 1 1 d .
H2 H 0.6819 0.6262 0.9423 0.037 Uiso 1 1 calc R
C3 C 0.73113(12) 0.4666(2) 0.98720(8) 0.0326(5) Uani 1 1 d .
H3 H 0.7128 0.4878 1.0196 0.039 Uiso 1 1 calc R
C4 C 0.77989(12) 0.3553(2) 0.97289(7) 0.0264(4) Uani 1 1 d .
H4 H 0.8011 0.2861 0.9945 0.032 Uiso 1 1 calc R
C5 C 0.84886(18) 0.2571(2) 0.80649(16) 0.0273(8) Uani 1 1 d .
C6 C 0.89790(15) 0.1528(3) 0.77350(9) 0.0427(6) Uani 1 1 d .
H6A H 0.8898 0.1778 0.7390 0.064 Uiso 1 1 calc R
H6B H 0.8758 0.0592 0.7792 0.064 Uiso 1 1 calc R
H6C H 0.9591 0.1556 0.7815 0.064 Uiso 1 1 calc R
C7 C 0.75441(19) 0.24749(18) 0.79134(12) 0.0283(8) Uani 1 1 d .
H7A H 0.7493 0.2641 0.7560 0.042 Uiso 1 1 calc R
H7B H 0.7212 0.3173 0.8092 0.042 Uiso 1 1 calc R
H7C H 0.7324 0.1550 0.7991 0.042 Uiso 1 1 calc R
C8 C 0.88170(13) 0.4015(2) 0.79159(9) 0.0299(5) Uani 1 1 d .
H8A H 0.8713 0.4162 0.7565 0.045 Uiso 1 1 calc R
H8B H 0.9433 0.4078 0.7982 0.045 Uiso 1 1 calc R
H8C H 0.8514 0.4725 0.8105 0.045 Uiso 1 1 calc R
C10 C 0.83247(14) -0.07869(19) 0.86889(8) 0.0342(5) Uani 1 1 d .
H10A H 0.8206 -0.1708 0.8824 0.051 Uiso 1 1 calc R
H10B H 0.8889 -0.0788 0.8532 0.051 Uiso 1 1 calc R
H10C H 0.7886 -0.0549 0.8446 0.051 Uiso 1 1 calc R
C11 C 0.74791(13) 0.0121(2) 0.93424(9) 0.0342(5) Uani 1 1 d .
H11A H 0.7422 -0.0814 0.9478 0.051 Uiso 1 1 calc R
H11B H 0.7016 0.0292 0.9107 0.051 Uiso 1 1 calc R
H11C H 0.7446 0.0801 0.9609 0.051 Uiso 1 1 calc R
C12 C 0.90256(11) -0.0012(2) 0.94366(8) 0.0245(4) Uani 1 1 d .
H12A H 0.9059 -0.1016 0.9508 0.029 Uiso 1 1 calc R
H12B H 0.8914 0.0479 0.9749 0.029 Uiso 1 1 calc R
C13 C 0.98716(11) 0.04759(18) 0.92247(7) 0.0224(4) Uani 1 1 d .
H13A H 1.0338 0.0275 0.9460 0.027 Uiso 1 1 calc R
H13B H 0.9992 -0.0037 0.8918 0.027 Uiso 1 1 calc R
C14 C 1.05496(13) 0.2343(2) 0.87854(17) 0.0307(6) Uani 1 1 d .
H14A H 1.1098 0.2081 0.8933 0.046 Uiso 1 1 calc R
H14B H 1.0543 0.3342 0.8723 0.046 Uiso 1 1 calc R
H14C H 1.0474 0.1845 0.8475 0.046 Uiso 1 1 calc R
C15 C 0.99988(16) 0.2779(2) 0.95828(10) 0.0276(5) Uani 1 1 d .
H15A H 1.0552 0.2512 0.9724 0.041 Uiso 1 1 calc R
H15B H 0.9540 0.2572 0.9817 0.041 Uiso 1 1 calc R
H15C H 1.0001 0.3773 0.9510 0.041 Uiso 1 1 calc R
C16 C 0.70500(11) 0.37448(19) 0.64881(8) 0.0257(4) Uani 1 1 d .
H16 H 0.6825 0.3957 0.6803 0.031 Uiso 1 1 calc R
C17 C 0.78599(12) 0.3284(2) 0.63909(7) 0.0272(4) Uani 1 1 d .
H17 H 0.8299 0.3111 0.6624 0.033 Uiso 1 1 calc R
C18 C 0.79213(13) 0.3113(2) 0.58816(8) 0.0342(5) Uani 1 1 d .
H18 H 0.8413 0.2808 0.5707 0.041 Uiso 1 1 calc R
C19 C 0.71507(12) 0.3460(2) 0.56798(8) 0.0318(4) Uani 1 1 d .
H19 H 0.7008 0.3438 0.5341 0.038 Uiso 1 1 calc R
C21 C 0.52476(12) 0.6478(2) 0.58974(7) 0.0260(4) Uani 1 1 d .
H21 H 0.5450 0.7172 0.5679 0.031 Uiso 1 1 calc R
C22 C 0.47615(12) 0.5350(2) 0.57599(8) 0.0321(4) Uani 1 1 d .
H22 H 0.4573 0.5132 0.5438 0.039 Uiso 1 1 calc R
C23 C 0.45989(12) 0.4587(2) 0.61874(8) 0.0301(4) Uani 1 1 d .
H23 H 0.4278 0.3754 0.6212 0.036 Uiso 1 1 calc R
C24 C 0.49967(12) 0.52826(19) 0.65633(9) 0.0235(4) Uani 1 1 d .
H24 H 0.4994 0.4991 0.6896 0.028 Uiso 1 1 calc R
C25 C 0.59852(17) 0.7368(2) 0.75775(13) 0.0243(7) Uani 1 1 d .
C26 C 0.50349(19) 0.7394(3) 0.77259(13) 0.0360(9) Uani 1 1 d .
H26A H 0.4984 0.7205 0.8078 0.054 Uiso 1 1 calc R
H26B H 0.4722 0.6686 0.7541 0.054 Uiso 1 1 calc R
H26C H 0.4793 0.8309 0.7654 0.054 Uiso 1 1 calc R
C27 C 0.64636(17) 0.8438(3) 0.78824(10) 0.0527(8) Uani 1 1 d .
H27A H 0.6434 0.8181 0.8230 0.079 Uiso 1 1 calc R
H27B H 0.6201 0.9350 0.7836 0.079 Uiso 1 1 calc R
H27C H 0.7064 0.8471 0.7778 0.079 Uiso 1 1 calc R
C28 C 0.63388(15) 0.5932(3) 0.77030(10) 0.0416(6) Uani 1 1 d .
H28A H 0.6311 0.5788 0.8058 0.062 Uiso 1 1 calc R
H28B H 0.6936 0.5866 0.7594 0.062 Uiso 1 1 calc R
H28C H 0.5996 0.5222 0.7537 0.062 Uiso 1 1 calc R
C30 C 0.80221(14) 0.7656(2) 0.68549(18) 0.0333(6) Uani 1 1 d .
H30A H 0.8575 0.7864 0.6702 0.050 Uiso 1 1 calc R
H30B H 0.7991 0.6665 0.6930 0.050 Uiso 1 1 calc R
H30C H 0.7964 0.8191 0.7158 0.050 Uiso 1 1 calc R
C31 C 0.74503(16) 0.7293(2) 0.60505(11) 0.0276(5) Uani 1 1 d .
H31A H 0.8013 0.7539 0.5917 0.041 Uiso 1 1 calc R
H31B H 0.7003 0.7546 0.5815 0.041 Uiso 1 1 calc R
H31C H 0.7429 0.6293 0.6112 0.041 Uiso 1 1 calc R
C32 C 0.73310(11) 0.95510(19) 0.64197(8) 0.0248(4) Uani 1 1 d .
H32A H 0.7793 0.9770 0.6183 0.030 Uiso 1 1 calc R
H32B H 0.7458 1.0039 0.6731 0.030 Uiso 1 1 calc R
C33 C 0.64809(11) 1.0054(2) 0.62182(8) 0.0245(4) Uani 1 1 d .
H33A H 0.6514 1.1062 0.6155 0.029 Uiso 1 1 calc R
H33B H 0.6361 0.9583 0.5903 0.029 Uiso 1 1 calc R
C34 C 0.49399(14) 0.9885(3) 0.63138(11) 0.0373(6) Uani 1 1 d .
H34A H 0.4861 1.0837 0.6198 0.056 Uiso 1 1 calc R
H34B H 0.4477 0.9646 0.6542 0.056 Uiso 1 1 calc R
H34C H 0.4929 0.9250 0.6034 0.056 Uiso 1 1 calc R
C35 C 0.57807(15) 1.0800(2) 0.69679(9) 0.0398(6) Uani 1 1 d .
H35A H 0.5684 1.1725 0.6831 0.060 Uiso 1 1 calc R
H35B H 0.6337 1.0776 0.7135 0.060 Uiso 1 1 calc R
H35C H 0.5326 1.0582 0.7203 0.060 Uiso 1 1 calc R
C36 C 0.96688(13) 0.6535(2) 0.99544(8) 0.0327(5) Uani 1 1 d .
H36 H 0.9516 0.6526 1.0292 0.039 Uiso 1 1 calc R
C37 C 1.04390(14) 0.6910(3) 0.97698(8) 0.0380(5) Uani 1 1 d .
H37 H 1.0920 0.7221 0.9953 0.046 Uiso 1 1 calc R
C38 C 1.03971(12) 0.6756(2) 0.92581(8) 0.0293(4) Uani 1 1 d .
H38 H 1.0844 0.6935 0.9030 0.035 Uiso 1 1 calc R
C39 C 0.95988(12) 0.63060(18) 0.91514(8) 0.0258(4) Uani 1 1 d .
H39 H 0.9385 0.6113 0.8832 0.031 Uiso 1 1 calc R
H98 H 0.8630(16) 0.598(3) 0.9593(11) 0.070(10) Uiso 1 1 d .
H99 H 0.6119(12) 0.416(2) 0.5997(7) 0.021(5) Uiso 1 1 d .

loop_
_atom_site_aniso_label
_atom_site_aniso_U_11
_atom_site_aniso_U_22
_atom_site_aniso_U_33
_atom_site_aniso_U_23
_atom_site_aniso_U_13
_atom_site_aniso_U_12
Zn1 0.01839(13) 0.01721(8) 0.01724(14) 0.0008(2) -0.00018(10) 0.00332(8)
Zn2 0.01870(13) 0.01870(9) 0.01729(14) 0.0015(2) 0.00112(10) -0.00456(8)
N1 0.0187(7) 0.0185(7) 0.0234(8) -0.0014(6) 0.0023(6) 0.0020(6)
N2 0.0198(8) 0.0187(7) 0.0288(9) 0.0031(6) -0.0048(7) -0.0003(6)
N3 0.0182(7) 0.0190(9) 0.0244(8) 0.0008(6) -0.0002(6) -0.0003(6)
N4 0.0178(8) 0.0208(8) 0.0384(10) 0.0023(7) -0.0031(7) 0.0035(7)
N5 0.0162(7) 0.0215(7) 0.0216(8) 0.0002(6) -0.0011(6) -0.0025(6)
N6 0.0176(7) 0.0223(9) 0.0243(8) 0.0032(6) 0.0000(6) -0.0024(6)
N7 0.0170(8) 0.0209(8) 0.0351(10) -0.0010(6) 0.0039(7) -0.0021(6)
N8 0.0201(8) 0.0213(8) 0.0459(11) 0.0022(7) 0.0014(8) -0.0015(7)
C1 0.0184(9) 0.0234(9) 0.0272(11) -0.0009(8) -0.0029(8) -0.0007(7)
C2 0.0169(9) 0.0231(10) 0.0525(14) -0.0087(9) 0.0018(9) 0.0026(8)
C3 0.0259(10) 0.0408(11) 0.0310(11) -0.0131(9) 0.0100(9) -0.0047(9)
C4 0.0249(10) 0.0304(10) 0.0237(10) 0.0008(8) 0.0040(8) -0.0007(8)
C5 0.0284(14) 0.0256(15) 0.028(2) -0.0004(7) 0.0009(11) 0.0056(7)
C6 0.0564(16) 0.0485(17) 0.0231(14) -0.0049(11) 0.0012(10) 0.0190(11)
C7 0.0373(14) 0.0308(17) 0.0169(17) 0.0026(6) -0.0071(12) -0.0003(8)
C8 0.0317(11) 0.0359(12) 0.0220(12) 0.0063(9) 0.0041(9) -0.0015(9)
C10 0.0409(11) 0.0221(9) 0.0398(13) -0.0001(8) -0.0174(10) -0.0011(8)
C11 0.0222(10) 0.0314(12) 0.0492(15) 0.0078(11) 0.0031(10) -0.0050(9)
C12 0.0236(9) 0.0201(9) 0.0298(12) 0.0054(8) -0.0061(8) 0.0015(7)
C13 0.0185(9) 0.0183(8) 0.0304(10) 0.0015(7) -0.0039(7) 0.0041(7)
C14 0.0215(10) 0.0366(11) 0.0340(15) 0.0083(11) 0.0021(14) 0.0002(7)
C15 0.0273(11) 0.0244(8) 0.0310(13) -0.0064(12) -0.0082(9) 0.0017(10)
C16 0.0266(10) 0.0226(9) 0.0279(10) -0.0017(7) 0.0069(8) -0.0026(7)
C17 0.0241(10) 0.0305(9) 0.0268(10) 0.0071(8) -0.0026(8) 0.0017(8)
C18 0.0285(11) 0.0446(13) 0.0295(11) 0.0052(9) 0.0093(8) 0.0119(9)
C19 0.0362(11) 0.0380(11) 0.0213(11) 0.0066(8) -0.0010(9) 0.0023(9)
C21 0.0248(10) 0.0305(10) 0.0228(10) 0.0005(8) -0.0025(8) 0.0017(8)
C22 0.0215(9) 0.0407(11) 0.0341(11) -0.0138(9) -0.0098(9) 0.0029(8)
C23 0.0167(9) 0.0286(10) 0.0451(13) -0.0110(9) 0.0011(9) -0.0046(8)
C24 0.0177(9) 0.0191(9) 0.0336(11) 0.0007(8) 0.0044(8) -0.0010(7)
C25 0.0280(14) 0.0342(14) 0.0109(16) 0.0024(8) 0.0022(10) -0.0100(8)
C26 0.0349(15) 0.0364(18) 0.037(2) -0.0032(8) 0.0119(15) -0.0052(9)
C27 0.0607(18) 0.078(2) 0.0195(14) -0.0082(13) 0.0020(11) -0.0363(14)
C28 0.0358(12) 0.0630(18) 0.0260(14) 0.0170(12) -0.0019(10) 0.0022(11)
C30 0.0178(10) 0.0417(12) 0.0403(17) 0.0046(12) -0.0054(14) -0.0005(7)
C31 0.0266(11) 0.0252(9) 0.0308(13) 0.0024(11) 0.0081(9) -0.0002(9)
C32 0.0208(10) 0.0207(9) 0.0329(11) 0.0019(8) 0.0060(8) -0.0051(8)
C33 0.0267(10) 0.0171(9) 0.0298(12) 0.0040(8) 0.0057(8) -0.0005(7)
C34 0.0228(10) 0.0280(11) 0.0611(16) 0.0119(11) 0.0041(11) 0.0033(9)
C35 0.0449(12) 0.0245(10) 0.0501(15) -0.0085(9) 0.0212(11) -0.0037(9)
C36 0.0372(11) 0.0343(11) 0.0265(11) 0.0067(8) 0.0053(9) -0.0013(9)
C37 0.0263(11) 0.0625(16) 0.0251(11) 0.0044(10) -0.0069(8) -0.0095(11)
C38 0.0247(10) 0.0378(10) 0.0255(10) 0.0040(8) 0.0030(8) -0.0018(8)
C39 0.0324(10) 0.0205(8) 0.0244(10) -0.0010(7) -0.0047(8) 0.0014(8)

loop_
_atom_type_symbol
_atom_type_description
_atom_type_scat_dispersion_real
_atom_type_scat_dispersion_imag
_atom_type_scat_source
Zn Zn 0.2839 1.4301 'International Tables Vol C Tables 4.2.6.8 and 6.1.1.4'
N N 0.0061 0.0033 'International Tables Vol C Tables 4.2.6.8 and 6.1.1.4'
C C 0.0033 0.0016 'International Tables Vol C Tables 4.2.6.8 and 6.1.1.4'
H H 0.0000 0.0000 'International Tables Vol C Tables 4.2.6.8 and 6.1.1.4'

loop_
_geom_angle_atom_site_label_1
_geom_angle_atom_site_label_2
_geom_angle_atom_site_label_3
_geom_angle
C5 Zn1 N1 118.34(8)
C5 Zn1 N2 118.22(8)
N1 Zn1 N2 103.35(7)
C5 Zn1 N3 119.71(9)
N1 Zn1 N3 107.26(7)
N2 Zn1 N3 84.13(6)
N5 Zn2 C25 119.01(9)
N5 Zn2 N7 104.01(6)
C25 Zn2 N7 117.64(8)
N5 Zn2 N6 107.59(7)
C25 Zn2 N6 118.49(9)
N7 Zn2 N6 84.25(6)
C4 N1 C1 105.93(16)
C4 N1 Zn1 131.68(13)
C1 N1 Zn1 122.39(13)
C11 N2 C12 110.67(16)
C11 N2 C10 107.15(16)
C12 N2 C10 110.25(14)
C11 N2 Zn1 115.14(12)
C12 N2 Zn1 104.23(11)
C10 N2 Zn1 109.39(12)
C14 N3 C13 109.65(14)
C14 N3 C15 106.9(2)
C13 N3 C15 109.78(16)
C14 N3 Zn1 112.44(16)
C13 N3 Zn1 103.57(10)
C15 N3 Zn1 114.43(12)
C16 N4 C19 109.56(16)
C16 N4 H99 129.1(13)
C19 N4 H99 121.1(13)
C24 N5 C21 105.35(16)
C24 N5 Zn2 121.68(13)
C21 N5 Zn2 132.95(13)
C31 N6 C32 109.95(16)
C31 N6 C30 107.9(2)
C32 N6 C30 109.11(15)
C31 N6 Zn2 114.40(13)
C32 N6 Zn2 103.75(10)
C30 N6 Zn2 111.60(17)
C35 N7 C34 107.56(17)
C35 N7 C33 110.14(15)
C34 N7 C33 109.84(17)
C35 N7 Zn2 111.59(13)
C34 N7 Zn2 113.85(12)
C33 N7 Zn2 103.83(10)
C36 N8 C39 108.81(17)
C36 N8 H98 126(2)
C39 N8 H98 125(2)
N1 C1 C2 110.33(18)
N1 C1 H1 124.8
C2 C1 H1 124.8
C1 C2 C3 106.65(18)
C1 C2 H2 126.7
C3 C2 H2 126.7
C4 C3 C2 106.27(18)
C4 C3 H3 126.9
C2 C3 H3 126.9
N1 C4 C3 110.81(18)
N1 C4 H4 124.6
C3 C4 H4 124.6
C7 C5 C8 107.7(2)
C7 C5 C6 106.2(3)
C8 C5 C6 105.7(2)
C7 C5 Zn1 109.6(2)
C8 C5 Zn1 110.6(2)
C6 C5 Zn1 116.68(19)
C5 C6 H6A 109.5
C5 C6 H6B 109.5
H6A C6 H6B 109.5
C5 C6 H6C 109.5
H6A C6 H6C 109.5
H6B C6 H6C 109.5
C5 C7 H7A 109.5
C5 C7 H7B 109.5
H7A C7 H7B 109.5
C5 C7 H7C 109.5
H7A C7 H7C 109.5
H7B C7 H7C 109.5
C5 C8 H8A 109.5
C5 C8 H8B 109.5
H8A C8 H8B 109.5
C5 C8 H8C 109.5
H8A C8 H8C 109.5
H8B C8 H8C 109.5
N2 C10 H10A 109.5
N2 C10 H10B 109.5
H10A C10 H10B 109.5
N2 C10 H10C 109.5
H10A C10 H10C 109.5
H10B C10 H10C 109.5
N2 C11 H11A 109.5
N2 C11 H11B 109.5
H11A C11 H11B 109.5
N2 C11 H11C 109.5
H11A C11 H11C 109.5
H11B C11 H11C 109.5
N2 C12 C13 110.99(16)
N2 C12 H12A 109.4
C13 C12 H12A 109.4
N2 C12 H12B 109.4
C13 C12 H12B 109.4
H12A C12 H12B 108.0
N3 C13 C12 111.08(14)
N3 C13 H13A 109.4
C12 C13 H13A 109.4
N3 C13 H13B 109.4
C12 C13 H13B 109.4
H13A C13 H13B 108.0
N3 C14 H14A 109.5
N3 C14 H14B 109.5
H14A C14 H14B 109.5
N3 C14 H14C 109.5
H14A C14 H14C 109.5
H14B C14 H14C 109.5
N3 C15 H15A 109.5
N3 C15 H15B 109.5
H15A C15 H15B 109.5
N3 C15 H15C 109.5
H15A C15 H15C 109.5
H15B C15 H15C 109.5
N4 C16 C17 107.94(17)
N4 C16 H16 126.0
C17 C16 H16 126.0
C16 C17 C18 107.08(17)
C16 C17 H17 126.5
C18 C17 H17 126.5
C19 C18 C17 108.07(18)
C19 C18 H18 126.0
C17 C18 H18 126.0
N4 C19 C18 107.35(18)
N4 C19 H19 126.3
C18 C19 H19 126.3
N5 C21 C22 110.48(17)
N5 C21 H21 124.8
C22 C21 H21 124.8
C21 C22 C23 106.78(17)
C21 C22 H22 126.6
C23 C22 H22 126.6
C24 C23 C22 106.35(18)
C24 C23 H23 126.8
C22 C23 H23 126.8
C23 C24 N5 111.05(19)
C23 C24 H24 124.5
N5 C24 H24 124.5
C27 C25 C28 108.4(2)
C27 C25 C26 108.6(2)
C28 C25 C26 107.7(2)
C27 C25 Zn2 114.22(19)
C28 C25 Zn2 109.9(2)
C26 C25 Zn2 107.9(2)
C25 C26 H26A 109.5
C25 C26 H26B 109.5
H26A C26 H26B 109.5
C25 C26 H26C 109.5
H26A C26 H26C 109.5
H26B C26 H26C 109.5
C25 C27 H27A 109.5
C25 C27 H27B 109.5
H27A C27 H27B 109.5
C25 C27 H27C 109.5
H27A C27 H27C 109.5
H27B C27 H27C 109.5
C25 C28 H28A 109.5
C25 C28 H28B 109.5
H28A C28 H28B 109.5
C25 C28 H28C 109.5
H28A C28 H28C 109.5
H28B C28 H28C 109.5
N6 C30 H30A 109.5
N6 C30 H30B 109.5
H30A C30 H30B 109.5
N6 C30 H30C 109.5
H30A C30 H30C 109.5
H30B C30 H30C 109.5
N6 C31 H31A 109.5
N6 C31 H31B 109.5
H31A C31 H31B 109.5
N6 C31 H31C 109.5
H31A C31 H31C 109.5
H31B C31 H31C 109.5
N6 C32 C33 110.87(14)
N6 C32 H32A 109.5
C33 C32 H32A 109.5
N6 C32 H32B 109.5
C33 C32 H32B 109.5
H32A C32 H32B 108.1
N7 C33 C32 111.03(16)
N7 C33 H33A 109.4
C32 C33 H33A 109.4
N7 C33 H33B 109.4
C32 C33 H33B 109.4
H33A C33 H33B 108.0
N7 C34 H34A 109.5
N7 C34 H34B 109.5
H34A C34 H34B 109.5
N7 C34 H34C 109.5
H34A C34 H34C 109.5
H34B C34 H34C 109.5
N7 C35 H35A 109.5
N7 C35 H35B 109.5
H35A C35 H35B 109.5
N7 C35 H35C 109.5
H35A C35 H35C 109.5
H35B C35 H35C 109.5
C37 C36 N8 108.27(18)
C37 C36 H36 125.9
N8 C36 H36 125.9
C36 C37 C38 107.45(19)
C36 C37 H37 126.3
C38 C37 H37 126.3
C39 C38 C37 106.90(18)
C39 C38 H38 126.5
C37 C38 H38 126.5
C38 C39 N8 108.56(17)
C38 C39 H39 125.7
N8 C39 H39 125.7

loop_
_geom_bond_atom_site_label_1
_geom_bond_atom_site_label_2
_geom_bond_distance
Zn1 C5 2.004(4)
Zn1 N1 2.0040(15)
Zn1 N2 2.1841(15)
Zn1 N3 2.1850(15)
Zn2 N5 1.9843(15)
Zn2 C25 2.040(4)
Zn2 N7 2.1835(16)
Zn2 N6 2.1843(15)
N1 C4 1.367(2)
N1 C1 1.368(2)
N2 C11 1.478(3)
N2 C12 1.478(2)
N2 C10 1.486(2)
N3 C14 1.463(4)
N3 C13 1.485(2)
N3 C15 1.494(3)
N4 C16 1.362(2)
N4 C19 1.363(2)
N4 H99 0.857(19)
N5 C24 1.375(2)
N5 C21 1.376(2)
N6 C31 1.458(3)
N6 C32 1.484(2)
N6 C30 1.503(4)
N7 C35 1.476(2)
N7 C34 1.479(3)
N7 C33 1.485(2)
N8 C36 1.353(3)
N8 C39 1.357(2)
N8 H98 0.84(3)
C1 C2 1.378(3)
C1 H1 0.9500
C2 C3 1.404(3)
C2 H2 0.9500
C3 C4 1.373(3)
C3 H3 0.9500
C4 H4 0.9500
C5 C7 1.534(4)
C5 C8 1.541(3)
C5 C6 1.552(4)
C6 H6A 0.9800
C6 H6B 0.9800
C6 H6C 0.9800
C7 H7A 0.9800
C7 H7B 0.9800
C7 H7C 0.9800
C8 H8A 0.9800
C8 H8B 0.9800
C8 H8C 0.9800
C10 H10A 0.9800
C10 H10B 0.9800
C10 H10C 0.9800
C11 H11A 0.9800
C11 H11B 0.9800
C11 H11C 0.9800
C12 C13 1.516(3)
C12 H12A 0.9900
C12 H12B 0.9900
C13 H13A 0.9900
C13 H13B 0.9900
C14 H14A 0.9800
C14 H14B 0.9800
C14 H14C 0.9800
C15 H15A 0.9800
C15 H15B 0.9800
C15 H15C 0.9800
C16 C17 1.366(2)
C16 H16 0.9500
C17 C18 1.402(3)
C17 H17 0.9500
C18 C19 1.365(3)
C18 H18 0.9500
C19 H19 0.9500
C21 C22 1.379(3)
C21 H21 0.9500
C22 C23 1.402(3)
C22 H22 0.9500
C23 C24 1.374(3)
C23 H23 0.9500
C24 H24 0.9500
C25 C27 1.522(4)
C25 C28 1.532(4)
C25 C26 1.538(4)
C26 H26A 0.9800
C26 H26B 0.9800
C26 H26C 0.9800
C27 H27A 0.9800
C27 H27B 0.9800
C27 H27C 0.9800
C28 H28A 0.9800
C28 H28B 0.9800
C28 H28C 0.9800
C30 H30A 0.9800
C30 H30B 0.9800
C30 H30C 0.9800
C31 H31A 0.9800
C31 H31B 0.9800
C31 H31C 0.9800
C32 C33 1.516(3)
C32 H32A 0.9900
C32 H32B 0.9900
C33 H33A 0.9900
C33 H33B 0.9900
C34 H34A 0.9800
C34 H34B 0.9800
C34 H34C 0.9800
C35 H35A 0.9800
C35 H35B 0.9800
C35 H35C 0.9800
C36 C37 1.353(3)
C36 H36 0.9500
C37 C38 1.405(3)
C37 H37 0.9500
C38 C39 1.352(3)
C38 H38 0.9500
C39 H39 0.9500

loop_
_geom_torsion_atom_site_label_1
_geom_torsion_atom_site_label_2
_geom_torsion_atom_site_label_3
_geom_torsion_atom_site_label_4
_geom_torsion
C5 Zn1 N1 C4 171.22(17)
N2 Zn1 N1 C4 38.36(17)
N3 Zn1 N1 C4 -49.56(17)
C5 Zn1 N1 C1 -9.07(17)
N2 Zn1 N1 C1 -141.93(13)
N3 Zn1 N1 C1 130.15(13)
C5 Zn1 N2 C11 -104.39(16)
N1 Zn1 N2 C11 28.54(15)
N3 Zn1 N2 C11 134.93(15)
C5 Zn1 N2 C12 134.19(14)
N1 Zn1 N2 C12 -92.87(12)
N3 Zn1 N2 C12 13.52(12)
C5 Zn1 N2 C10 16.30(15)
N1 Zn1 N2 C10 149.23(12)
N3 Zn1 N2 C10 -104.37(12)
C5 Zn1 N3 C14 14.37(17)
N1 Zn1 N3 C14 -124.19(15)
N2 Zn1 N3 C14 133.62(15)
C5 Zn1 N3 C13 -103.92(12)
N1 Zn1 N3 C13 117.52(11)
N2 Zn1 N3 C13 15.33(11)
C5 Zn1 N3 C15 136.60(14)
N1 Zn1 N3 C15 -1.95(15)
N2 Zn1 N3 C15 -104.15(14)
C25 Zn2 N5 C24 -9.01(17)
N7 Zn2 N5 C24 -142.26(13)
N6 Zn2 N5 C24 129.41(13)
C25 Zn2 N5 C21 172.89(17)
N7 Zn2 N5 C21 39.63(18)
N6 Zn2 N5 C21 -48.69(17)
N5 Zn2 N6 C31 -2.01(16)
C25 Zn2 N6 C31 136.66(15)
N7 Zn2 N6 C31 -104.92(15)
N5 Zn2 N6 C32 117.77(11)
C25 Zn2 N6 C32 -103.55(14)
N7 Zn2 N6 C32 14.87(12)
N5 Zn2 N6 C30 -124.88(14)
C25 Zn2 N6 C30 13.80(17)
N7 Zn2 N6 C30 132.22(15)
N5 Zn2 N7 C35 148.74(12)
C25 Zn2 N7 C35 14.72(15)
N6 Zn2 N7 C35 -104.52(13)
N5 Zn2 N7 C34 26.75(16)
C25 Zn2 N7 C34 -107.27(17)
N6 Zn2 N7 C34 133.49(15)
N5 Zn2 N7 C33 -92.65(12)
C25 Zn2 N7 C33 133.32(13)
N6 Zn2 N7 C33 14.09(12)
C4 N1 C1 C2 0.7(2)
Zn1 N1 C1 C2 -179.10(12)
N1 C1 C2 C3 -0.8(2)
C1 C2 C3 C4 0.6(2)
C1 N1 C4 C3 -0.3(2)
Zn1 N1 C4 C3 179.48(13)
C2 C3 C4 N1 -0.2(2)
N1 Zn1 C5 C7 -57.27(14)
N2 Zn1 C5 C7 68.69(15)
N3 Zn1 C5 C7 168.63(11)
N1 Zn1 C5 C8 61.26(19)
N2 Zn1 C5 C8 -172.78(13)
N3 Zn1 C5 C8 -72.84(18)
N1 Zn1 C5 C6 -177.91(16)
N2 Zn1 C5 C6 -51.9(2)
N3 Zn1 C5 C6 48.0(2)
C11 N2 C12 C13 -165.22(16)
C10 N2 C12 C13 76.42(19)
Zn1 N2 C12 C13 -40.88(17)
C14 N3 C13 C12 -162.7(2)
C15 N3 C13 C12 80.2(2)
Zn1 N3 C13 C12 -42.46(17)
N2 C12 C13 N3 60.0(2)
C19 N4 C16 C17 -0.2(2)
N4 C16 C17 C18 0.4(2)
C16 C17 C18 C19 -0.5(3)
C16 N4 C19 C18 -0.1(2)
C17 C18 C19 N4 0.3(3)
C24 N5 C21 C22 0.2(2)
Zn2 N5 C21 C22 178.54(13)
N5 C21 C22 C23 0.0(2)
C21 C22 C23 C24 -0.3(2)
C22 C23 C24 N5 0.4(2)
C21 N5 C24 C23 -0.4(2)
Zn2 N5 C24 C23 -178.96(12)
N5 Zn2 C25 C27 -175.99(18)
N7 Zn2 C25 C27 -48.9(2)
N6 Zn2 C25 C27 50.0(2)
N5 Zn2 C25 C28 61.97(19)
N7 Zn2 C25 C28 -170.94(14)
N6 Zn2 C25 C28 -71.99(19)
N5 Zn2 C25 C26 -55.16(17)
N7 Zn2 C25 C26 71.92(17)
N6 Zn2 C25 C26 170.87(13)
C31 N6 C32 C33 80.6(2)
C30 N6 C32 C33 -161.2(2)
Zn2 N6 C32 C33 -42.17(17)
C35 N7 C33 C32 78.0(2)
C34 N7 C33 C32 -163.69(17)
Zn2 N7 C33 C32 -41.57(16)
N6 C32 C33 N7 60.3(2)
C39 N8 C36 C37 0.7(2)
N8 C36 C37 C38 -0.8(3)
C36 C37 C38 C39 0.6(3)
C37 C38 C39 N8 -0.2(2)
C36 N8 C39 C38 -0.3(2)
